data_7100994
loop_
_publ_author_name
'S. Brooker'
'John D. Cashion'
'Marco H. Klingele'
'Boujemaa Moubaraki'
'Keith S. Murray'

_publ_section_title
;
The first X-ray crystal structure determination of
a dinuclear complex trapped in the [low spin-high spin] state:
[FeII2(PMAT)2](BF4)4 DMF
;
_journal_name_full 'Chemical Communications'
_journal_paper_doi 10.1039/b415891a
_journal_year 2005
_chemical_formula_sum 'C35 H47 B4 F16 Fe2 N17 O'
_chemical_formula_weight 1180.84
_space_group_IT_number 2
_symmetry_cell_setting triclinic
_symmetry_space_group_name_Hall '-P 1'
_symmetry_space_group_name_H-M 'P -1'
_cell_angle_alpha 105.919(1)
_cell_angle_beta 90.564(1)
_cell_angle_gamma 117.119(1)
_cell_formula_units_Z 2
_cell_length_a 11.2253(1)
_cell_length_b 12.1026(2)
_cell_length_c 20.4672(3)
_cell_measurement_temperature 123(2)
_cell_volume 2350.23(6)
_diffrn_ambient_temperature 123(2)
_exptl_crystal_density_diffrn 1.669
_cod_depositor_comments
;
The following automatic conversions were performed:
'_symmetry_cell_setting' value 'Triclinic' changed to 'triclinic'
according to '/home/saulius/struct/CIF-dictionaries/cif_core.dic'
dictionary named 'cif_core.dic' version 2.4.1 from
2010-06-29.

'_geom_bond_publ_flag' value 'Y' changed to 'y' according to
'/home/saulius/struct/CIF-dictionaries/cif_core.dic' dictionary named
'cif_core.dic' version 2.4.1 from 2010-06-29 (11 times).

Automatic conversion script
Id: cif_fix_enum 1527 2010-12-29 10:47:43Z saulius 
;
_cod_database_code 7100994

loop_
_symmetry_equiv_pos_as_xyz
'x, y, z'
'-x, -y, -z'

loop_
_atom_site_label
_atom_site_type_symbol
_atom_site_fract_x
_atom_site_fract_y
_atom_site_fract_z
_atom_site_U_iso_or_equiv
_atom_site_adp_type
_atom_site_occupancy
_atom_site_symmetry_multiplicity
_atom_site_calc_flag
_atom_site_refinement_flags
_atom_site_disorder_assembly
_atom_site_disorder_group
Fe1 Fe 0.41303(6) 0.25210(6) 0.66003(3) 0.01332(18) Uani 1 1 d . . .
Fe2 Fe 0.58885(6) 0.23748(6) 0.83813(3) 0.01464(18) Uani 1 1 d . . .
N1 N 0.3153(3) 0.0590(3) 0.61761(16) 0.0163(7) Uani 1 1 d . . .
N2 N 0.2226(4) 0.2305(4) 0.63681(18) 0.0192(8) Uani 1 1 d . . .
H2X H 0.215(5) 0.297(5) 0.625(2) 0.023 Uiso 1 1 d . . .
N3 N 0.3510(3) 0.2374(3) 0.74723(17) 0.0154(7) Uani 1 1 d . . .
N4 N 0.4055(3) 0.2352(3) 0.80668(16) 0.0145(7) Uani 1 1 d . . .
N5 N 0.4731(4) 0.2212(4) 0.93122(19) 0.0265(9) Uani 1 1 d . . .
H5X H 0.523(5) 0.288(5) 0.963(3) 0.032 Uiso 1 1 d . . .
N6 N 0.4909(4) 0.0321(4) 0.82867(19) 0.0236(8) Uani 1 1 d . . .
N7 N 0.2022(3) 0.2095(3) 0.81586(17) 0.0158(7) Uani 1 1 d . . .
N8 N 0.0786(4) 0.1891(4) 0.8389(2) 0.0247(9) Uani 1 1 d . . .
H8X H 0.102(5) 0.249(5) 0.874(3) 0.030 Uiso 1 1 d . . .
H8Y H 0.055(5) 0.132(5) 0.854(3) 0.030 Uiso 1 1 d . . .
C1 C 0.3610(5) -0.0252(4) 0.6203(2) 0.0213(9) Uani 1 1 d . . .
H1 H 0.4500 0.0092 0.6437 0.026 Uiso 1 1 calc R . .
C2 C 0.2856(5) -0.1581(4) 0.5911(2) 0.0261(10) Uani 1 1 d . . .
H2 H 0.3217 -0.2140 0.5944 0.031 Uiso 1 1 calc R . .
C3 C 0.1564(5) -0.2089(5) 0.5569(2) 0.0303(11) Uani 1 1 d . . .
H3 H 0.1019 -0.3005 0.5361 0.036 Uiso 1 1 calc R . .
C4 C 0.1079(5) -0.1235(4) 0.5534(2) 0.0271(11) Uani 1 1 d . . .
H4 H 0.0190 -0.1561 0.5304 0.033 Uiso 1 1 calc R . .
C5 C 0.1894(4) 0.0091(4) 0.5835(2) 0.0208(9) Uani 1 1 d . . .
C6 C 0.1492(5) 0.1089(5) 0.5773(2) 0.0243(10) Uani 1 1 d . . .
H6A H 0.1716 0.1288 0.5338 0.029 Uiso 1 1 calc R . .
H6B H 0.0502 0.0736 0.5763 0.029 Uiso 1 1 calc R . .
C8 C 0.1498(4) 0.2301(5) 0.6980(2) 0.0221(10) Uani 1 1 d . . .
H8A H 0.1413 0.3108 0.7138 0.027 Uiso 1 1 calc R . .
H8B H 0.0576 0.1541 0.6854 0.027 Uiso 1 1 calc R . .
C9 C 0.2294(4) 0.2225(4) 0.7539(2) 0.0159(9) Uani 1 1 d . . .
C10 C 0.3140(4) 0.2175(4) 0.8475(2) 0.0162(9) Uani 1 1 d . . .
C11 C 0.3375(4) 0.2118(5) 0.9178(2) 0.0256(11) Uani 1 1 d . . .
H11A H 0.2661 0.1286 0.9222 0.031 Uiso 1 1 calc R . .
H11B H 0.3327 0.2846 0.9522 0.031 Uiso 1 1 calc R . .
C13 C 0.4672(5) 0.1068(5) 0.9466(2) 0.0313(12) Uani 1 1 d . . .
H13A H 0.3976 0.0778 0.9763 0.038 Uiso 1 1 calc R . .
H13B H 0.5558 0.1313 0.9718 0.038 Uiso 1 1 calc R . .
C14 C 0.4334(5) -0.0022(5) 0.8818(3) 0.0283(11) Uani 1 1 d . . .
C15 C 0.3467(6) -0.1326(6) 0.8767(3) 0.0459(15) Uani 1 1 d . . .
H15 H 0.3038 -0.1543 0.9145 0.055 Uiso 1 1 calc R . .
C16 C 0.3244(6) -0.2285(6) 0.8164(3) 0.0519(17) Uani 1 1 d . . .
H16 H 0.2678 -0.3178 0.8123 0.062 Uiso 1 1 calc R . .
C17 C 0.3849(6) -0.1941(6) 0.7619(3) 0.0497(16) Uani 1 1 d . . .
H17 H 0.3692 -0.2588 0.7193 0.060 Uiso 1 1 calc R . .
C18 C 0.4692(5) -0.0629(5) 0.7706(3) 0.0311(11) Uani 1 1 d . . .
H18 H 0.5136 -0.0394 0.7335 0.037 Uiso 1 1 calc R . .
N9 N 0.4975(4) 0.4457(4) 0.68910(18) 0.0198(8) Uani 1 1 d . . .
N10 N 0.4922(4) 0.2785(4) 0.57120(18) 0.0206(8) Uani 1 1 d . . .
H10X H 0.443(5) 0.220(5) 0.530(2) 0.025 Uiso 1 1 d . . .
N11 N 0.5843(3) 0.2595(3) 0.68369(16) 0.0136(7) Uani 1 1 d . . .
N12 N 0.6447(3) 0.2539(3) 0.74063(16) 0.0131(7) Uani 1 1 d . . .
N13 N 0.8041(4) 0.2580(4) 0.84273(19) 0.0207(8) Uani 1 1 d . . .
H13X H 0.787(5) 0.192(5) 0.859(2) 0.025 Uiso 1 1 d . . .
N14 N 0.7185(4) 0.4422(3) 0.89125(17) 0.0173(8) Uani 1 1 d . . .
N15 N 0.7840(3) 0.2837(3) 0.66573(17) 0.0176(8) Uani 1 1 d . . .
N16 N 0.9061(4) 0.3087(6) 0.6398(3) 0.0358(12) Uani 1 1 d . . .
H16X H 0.883(6) 0.238(6) 0.601(3) 0.043 Uiso 1 1 d . . .
H16Y H 0.933(7) 0.350(6) 0.623(3) 0.043 Uiso 1 1 d . . .
C41 C 0.5181(5) 0.5269(4) 0.7530(2) 0.0256(10) Uani 1 1 d . . .
H41 H 0.4882 0.4898 0.7889 0.031 Uiso 1 1 calc R . .
C42 C 0.5797(6) 0.6594(5) 0.7688(3) 0.0372(13) Uani 1 1 d . . .
H42 H 0.5911 0.7136 0.8144 0.045 Uiso 1 1 calc R . .
C43 C 0.6254(8) 0.7129(6) 0.7161(3) 0.0568(19) Uani 1 1 d . . .
H43 H 0.6712 0.8050 0.7254 0.068 Uiso 1 1 calc R . .
C44 C 0.6039(7) 0.6323(5) 0.6511(3) 0.0492(16) Uani 1 1 d . . .
H44 H 0.6337 0.6679 0.6147 0.059 Uiso 1 1 calc R . .
C45 C 0.5399(5) 0.5009(5) 0.6382(2) 0.0267(11) Uani 1 1 d . . .
C46 C 0.5047(5) 0.4047(5) 0.5673(2) 0.0273(11) Uani 1 1 d . . .
H46A H 0.4179 0.3890 0.5443 0.033 Uiso 1 1 calc R . .
H46B H 0.5760 0.4412 0.5397 0.033 Uiso 1 1 calc R . .
C48 C 0.6241(5) 0.2743(5) 0.5698(2) 0.0242(10) Uani 1 1 d . . .
H48A H 0.6117 0.1939 0.5343 0.029 Uiso 1 1 calc R . .
H48B H 0.6934 0.3508 0.5585 0.029 Uiso 1 1 calc R . .
C49 C 0.6684(4) 0.2759(4) 0.6385(2) 0.0173(9) Uani 1 1 d . . .
C50 C 0.7656(4) 0.2686(4) 0.7284(2) 0.0164(9) Uani 1 1 d . . .
C51 C 0.8601(4) 0.2649(5) 0.7783(2) 0.0234(10) Uani 1 1 d . . .
H51A H 0.8734 0.1878 0.7583 0.028 Uiso 1 1 calc R . .
H51B H 0.9493 0.3444 0.7879 0.028 Uiso 1 1 calc R . .
C53 C 0.8873(5) 0.3736(5) 0.9024(2) 0.0257(10) Uani 1 1 d . . .
H53A H 0.9843 0.4061 0.8979 0.031 Uiso 1 1 calc R . .
H53B H 0.8735 0.3485 0.9450 0.031 Uiso 1 1 calc R . .
C54 C 0.8507(4) 0.4814(4) 0.9079(2) 0.0209(9) Uani 1 1 d . . .
C55 C 0.9474(5) 0.6137(5) 0.9319(2) 0.0326(12) Uani 1 1 d . . .
H55 H 1.0408 0.6394 0.9421 0.039 Uiso 1 1 calc R . .
C56 C 0.9044(6) 0.7057(5) 0.9403(3) 0.0362(13) Uani 1 1 d . . .
H56 H 0.9678 0.7962 0.9566 0.043 Uiso 1 1 calc R . .
C57 C 0.7688(6) 0.6653(5) 0.9250(2) 0.0317(12) Uani 1 1 d . . .
H57 H 0.7370 0.7274 0.9311 0.038 Uiso 1 1 calc R . .
C58 C 0.6798(5) 0.5342(4) 0.9008(2) 0.0232(10) Uani 1 1 d . . .
H58 H 0.5861 0.5073 0.8902 0.028 Uiso 1 1 calc R . .
B1 B 1.2011(7) 0.4780(6) 0.5722(3) 0.0378(14) Uani 1 1 d . . .
F11 F 1.0845(4) 0.4923(4) 0.5707(2) 0.0600(10) Uani 1 1 d . . .
F12 F 1.2418(4) 0.4940(4) 0.64173(18) 0.0606(10) Uani 1 1 d . . .
F13 F 1.1754(4) 0.3574(3) 0.5372(2) 0.0796(14) Uani 1 1 d . . .
F14 F 1.3055(4) 0.5740(3) 0.5547(2) 0.0647(11) Uani 1 1 d . . .
B2 B 0.7061(6) -0.0414(5) 0.5941(3) 0.0264(12) Uani 1 1 d . . .
F21 F 0.8440(4) 0.0420(4) 0.6043(3) 0.0992(17) Uani 1 1 d . . .
F22 F 0.6870(5) -0.1644(3) 0.56197(16) 0.0710(13) Uani 1 1 d . . .
F23 F 0.6501(4) -0.0020(3) 0.55213(16) 0.0583(10) Uani 1 1 d . . .
F24 F 0.6634(5) -0.0254(4) 0.65569(17) 0.0720(12) Uani 1 1 d . . .
B3 B 0.7951(7) 0.0064(6) 0.9122(3) 0.0367(14) Uani 1 1 d . . .
F31 F 0.7745(4) -0.0005(3) 0.84341(18) 0.0534(9) Uani 1 1 d . . .
F32 F 0.8024(4) 0.1189(3) 0.95227(19) 0.0675(11) Uani 1 1 d . . .
F33 F 0.9203(4) 0.0047(4) 0.9196(3) 0.0848(15) Uani 1 1 d . . .
F34 F 0.6929(4) -0.1010(3) 0.92185(19) 0.0623(11) Uani 1 1 d . . .
B4 B 0.2934(6) 0.5344(5) 0.9138(3) 0.0260(12) Uani 1 1 d . . .
F41 F 0.2359(4) 0.4348(3) 0.94187(15) 0.0621(11) Uani 1 1 d . . .
F42 F 0.2329(4) 0.4852(3) 0.84503(15) 0.0501(9) Uani 1 1 d . . .
F43 F 0.4279(4) 0.5829(4) 0.9189(2) 0.0859(15) Uani 1 1 d . . .
F44 F 0.2637(3) 0.6331(3) 0.94873(15) 0.0391(7) Uani 1 1 d . . .
O100 O -0.1333(7) -0.4563(7) 0.6561(5) 0.053(2) Uani 0.50 1 d P A 1
N100 N -0.0598(9) -0.2413(9) 0.7095(5) 0.036(2) Uani 0.50 1 d P A 1
C100 C -0.1085(9) -0.3488(9) 0.6561(5) 0.028(2) Uani 0.50 1 d P A 1
H100 H -0.1260 -0.3400 0.6128 0.034 Uiso 0.50 1 calc PR A 1
C101 C -0.0172(8) -0.2603(8) 0.7589(5) 0.097(3) Uani 0.50 1 d P A 1
H10A H -0.0230 -0.3470 0.7442 0.116 Uiso 0.50 1 calc PR A 1
H10B H -0.0722 -0.2556 0.7954 0.116 Uiso 0.50 1 calc PR A 1
H10C H 0.0774 -0.1935 0.7763 0.116 Uiso 0.50 1 calc PR A 1
C102 C -0.0389(13) -0.1190(10) 0.7045(6) 0.049(3) Uani 0.50 1 d P A 1
H10D H -0.0879 -0.0860 0.7367 0.059 Uiso 0.50 1 calc PR A 1
H10E H -0.0726 -0.1304 0.6575 0.059 Uiso 0.50 1 calc PR A 1
H10F H 0.0581 -0.0564 0.7158 0.059 Uiso 0.50 1 calc PR A 1
O200 O 0.0895(11) -0.0520(10) 0.8038(6) 0.089(4) Uani 0.50 1 d P B 2
N200 N -0.0172(8) -0.2603(8) 0.7589(5) 0.097(3) Uani 0.50 1 d P B 2
C200 C 0.0094(17) -0.1701(14) 0.8011(7) 0.055(4) Uani 0.50 1 d P B 2
H200 H -0.0325 -0.1812 0.8406 0.066 Uiso 0.50 1 calc PR B 2
C201 C 0.038(2) -0.2601(18) 0.6888(8) 0.108(7) Uani 0.50 1 d P B 2
H20A H 0.0958 -0.1698 0.6895 0.129 Uiso 0.50 1 calc PR B 2
H20B H -0.0377 -0.3039 0.6510 0.129 Uiso 0.50 1 calc PR B 2
H20C H 0.0918 -0.3065 0.6822 0.129 Uiso 0.50 1 calc PR B 2
C202 C -0.0976(17) -0.3981(15) 0.7549(8) 0.079(5) Uani 0.50 1 d P B 2
H20D H -0.0379 -0.4289 0.7694 0.094 Uiso 0.50 1 calc PR B 2
H20E H -0.1423 -0.4504 0.7074 0.094 Uiso 0.50 1 calc PR B 2
H20F H -0.1662 -0.4070 0.7852 0.094 Uiso 0.50 1 calc PR B 2

loop_
_atom_site_aniso_label
_atom_site_aniso_U_11
_atom_site_aniso_U_22
_atom_site_aniso_U_33
_atom_site_aniso_U_23
_atom_site_aniso_U_13
_atom_site_aniso_U_12
Fe1 0.0146(3) 0.0160(3) 0.0109(3) 0.0041(2) 0.0009(2) 0.0087(3)
Fe2 0.0117(3) 0.0177(3) 0.0134(3) 0.0056(2) 0.0012(2) 0.0056(3)
N1 0.0191(19) 0.0187(19) 0.0114(16) 0.0040(14) 0.0013(14) 0.0095(16)
N2 0.0207(19) 0.021(2) 0.0187(18) 0.0041(15) -0.0028(15) 0.0138(17)
N3 0.0154(17) 0.0166(19) 0.0152(17) 0.0037(14) 0.0029(14) 0.0092(15)
N4 0.0163(18) 0.0191(19) 0.0092(16) 0.0052(14) 0.0021(14) 0.0090(15)
N5 0.021(2) 0.037(3) 0.0156(19) 0.0064(17) -0.0009(16) 0.0100(19)
N6 0.0201(19) 0.023(2) 0.030(2) 0.0121(17) -0.0008(17) 0.0097(17)
N7 0.0102(17) 0.0162(18) 0.0199(18) 0.0040(14) 0.0052(14) 0.0064(15)
N8 0.016(2) 0.026(2) 0.033(2) 0.0087(18) 0.0107(18) 0.0113(19)
C1 0.022(2) 0.024(2) 0.020(2) 0.0071(19) 0.0043(18) 0.012(2)
C2 0.035(3) 0.021(2) 0.025(2) 0.0072(19) 0.007(2) 0.015(2)
C3 0.039(3) 0.020(3) 0.019(2) -0.0002(19) -0.001(2) 0.006(2)
C4 0.029(3) 0.022(3) 0.018(2) 0.0004(19) -0.0068(19) 0.005(2)
C5 0.021(2) 0.023(2) 0.014(2) 0.0030(18) -0.0007(18) 0.008(2)
C6 0.022(2) 0.030(3) 0.020(2) 0.0046(19) -0.0060(19) 0.014(2)
C8 0.019(2) 0.031(3) 0.021(2) 0.0061(19) -0.0004(18) 0.017(2)
C9 0.012(2) 0.018(2) 0.019(2) 0.0035(17) 0.0012(17) 0.0090(18)
C10 0.012(2) 0.020(2) 0.018(2) 0.0075(17) 0.0054(17) 0.0080(18)
C11 0.020(2) 0.041(3) 0.019(2) 0.015(2) 0.0098(19) 0.014(2)
C13 0.032(3) 0.050(3) 0.024(2) 0.026(2) 0.007(2) 0.021(3)
C14 0.022(2) 0.034(3) 0.036(3) 0.023(2) 0.001(2) 0.013(2)
C15 0.036(3) 0.046(4) 0.067(4) 0.041(3) 0.007(3) 0.017(3)
C16 0.042(4) 0.028(3) 0.075(5) 0.028(3) -0.014(3) 0.002(3)
C17 0.056(4) 0.027(3) 0.056(4) 0.005(3) -0.022(3) 0.017(3)
C18 0.037(3) 0.021(3) 0.032(3) 0.004(2) -0.002(2) 0.015(2)
N9 0.023(2) 0.019(2) 0.0189(18) 0.0050(15) 0.0000(15) 0.0125(17)
N10 0.028(2) 0.021(2) 0.0137(18) 0.0061(15) 0.0017(16) 0.0115(18)
N11 0.0156(17) 0.0131(18) 0.0133(16) 0.0041(13) 0.0031(14) 0.0076(15)
N12 0.0129(17) 0.0160(18) 0.0132(16) 0.0054(14) 0.0008(14) 0.0086(15)
N13 0.0194(19) 0.022(2) 0.024(2) 0.0097(16) 0.0025(16) 0.0112(17)
N14 0.0187(19) 0.0179(19) 0.0127(17) 0.0031(14) 0.0008(14) 0.0076(16)
N15 0.0131(17) 0.0164(19) 0.0226(19) 0.0061(15) 0.0072(15) 0.0065(15)
N16 0.019(2) 0.058(4) 0.037(3) 0.022(2) 0.019(2) 0.019(2)
C41 0.032(3) 0.023(3) 0.023(2) 0.0038(19) 0.000(2) 0.016(2)
C42 0.058(4) 0.023(3) 0.030(3) -0.001(2) -0.005(3) 0.024(3)
C43 0.098(5) 0.018(3) 0.052(4) 0.015(3) 0.009(4) 0.023(3)
C44 0.089(5) 0.026(3) 0.035(3) 0.015(3) 0.009(3) 0.026(3)
C45 0.042(3) 0.024(3) 0.022(2) 0.013(2) 0.006(2) 0.020(2)
C46 0.043(3) 0.030(3) 0.020(2) 0.015(2) 0.008(2) 0.023(2)
C48 0.029(3) 0.032(3) 0.019(2) 0.012(2) 0.012(2) 0.017(2)
C49 0.020(2) 0.012(2) 0.019(2) 0.0046(17) 0.0052(18) 0.0070(18)
C50 0.017(2) 0.014(2) 0.019(2) 0.0045(17) 0.0041(17) 0.0079(18)
C51 0.020(2) 0.031(3) 0.023(2) 0.008(2) 0.0063(19) 0.016(2)
C53 0.020(2) 0.035(3) 0.021(2) 0.005(2) -0.0036(19) 0.015(2)
C54 0.018(2) 0.022(2) 0.019(2) 0.0069(18) 0.0000(18) 0.0069(19)
C55 0.031(3) 0.030(3) 0.025(3) 0.006(2) -0.006(2) 0.007(2)
C56 0.042(3) 0.021(3) 0.034(3) 0.007(2) 0.002(2) 0.007(2)
C57 0.050(3) 0.025(3) 0.022(2) 0.006(2) 0.004(2) 0.020(3)
C58 0.032(3) 0.027(3) 0.013(2) 0.0019(18) 0.0022(19) 0.018(2)
B1 0.038(4) 0.022(3) 0.045(4) 0.009(3) 0.000(3) 0.009(3)
F11 0.051(2) 0.059(3) 0.086(3) 0.039(2) 0.003(2) 0.030(2)
F12 0.062(2) 0.059(2) 0.057(2) 0.0228(19) -0.0032(19) 0.023(2)
F13 0.092(3) 0.028(2) 0.101(3) -0.003(2) -0.053(2) 0.028(2)
F14 0.072(3) 0.044(2) 0.093(3) 0.034(2) 0.039(2) 0.031(2)
B2 0.032(3) 0.023(3) 0.019(3) 0.004(2) 0.008(2) 0.011(2)
F21 0.032(2) 0.083(3) 0.138(4) -0.011(3) -0.003(2) 0.018(2)
F22 0.149(4) 0.035(2) 0.0278(17) 0.0019(15) -0.006(2) 0.048(2)
F23 0.095(3) 0.055(2) 0.0390(19) 0.0155(17) 0.0060(19) 0.047(2)
F24 0.111(3) 0.101(3) 0.042(2) 0.036(2) 0.037(2) 0.073(3)
B3 0.039(4) 0.016(3) 0.045(4) 0.012(3) -0.002(3) 0.004(3)
F31 0.064(2) 0.040(2) 0.060(2) 0.0184(17) 0.0162(19) 0.0261(18)
F32 0.096(3) 0.034(2) 0.066(2) -0.0011(18) -0.024(2) 0.035(2)
F33 0.050(2) 0.070(3) 0.146(4) 0.043(3) -0.006(3) 0.033(2)
F34 0.080(3) 0.036(2) 0.064(2) 0.0162(17) 0.037(2) 0.021(2)
B4 0.031(3) 0.016(3) 0.019(3) -0.003(2) 0.006(2) 0.007(2)
F41 0.125(3) 0.0296(19) 0.0289(17) 0.0079(14) 0.0021(19) 0.035(2)
F42 0.084(3) 0.0306(18) 0.0269(16) 0.0086(13) -0.0005(16) 0.0200(18)
F43 0.038(2) 0.103(4) 0.088(3) -0.021(3) 0.006(2) 0.039(2)
F44 0.0462(19) 0.0313(17) 0.0423(17) 0.0052(14) 0.0072(15) 0.0240(15)
O100 0.031(4) 0.023(4) 0.106(7) 0.017(4) 0.030(5) 0.015(4)
N100 0.033(5) 0.036(5) 0.031(5) 0.012(4) 0.013(4) 0.010(4)
C100 0.019(5) 0.018(5) 0.040(6) 0.005(4) 0.015(4) 0.005(4)
C101 0.068(5) 0.066(6) 0.146(9) 0.038(6) 0.001(6) 0.020(5)
C102 0.061(8) 0.024(6) 0.046(7) 0.003(5) 0.025(6) 0.011(6)
O200 0.080(8) 0.055(7) 0.137(10) 0.044(7) 0.047(8) 0.028(6)
N200 0.068(5) 0.066(6) 0.146(9) 0.038(6) 0.001(6) 0.020(5)
C200 0.080(10) 0.035(8) 0.056(8) 0.021(7) 0.016(8) 0.028(8)
C201 0.124(17) 0.107(16) 0.047(9) 0.018(9) 0.045(11) 0.022(13)
C202 0.095(12) 0.079(12) 0.060(9) 0.040(9) 0.012(9) 0.030(10)

loop_
_geom_bond_atom_site_label_1
_geom_bond_atom_site_label_2
_geom_bond_distance
_geom_bond_site_symmetry_2
_geom_bond_publ_flag
Fe1 N11 1.934(3) . y
Fe1 N3 1.946(3) . y
Fe1 N9 1.986(4) . y
Fe1 N1 1.987(4) . y
Fe1 N2 2.066(4) . y
Fe1 N10 2.071(4) . y
Fe2 N12 2.131(3) . y
Fe2 N4 2.136(3) . y
Fe2 N14 2.155(4) . y
Fe2 N6 2.159(4) . y
Fe2 N13 2.312(4) . y
Fe2 N5 2.319(4) . y
N1 C1 1.347(5) . ?
N1 C5 1.349(5) . ?
N2 C6 1.490(6) . ?
N2 C8 1.502(6) . ?
N3 C9 1.307(5) . ?
N3 N4 1.369(5) . ?
N4 C10 1.309(5) . ?
N5 C13 1.475(6) . ?
N5 C11 1.491(6) . ?
N6 C18 1.335(6) . ?
N6 C14 1.338(6) . ?
N7 C9 1.342(5) . ?
N7 C10 1.358(5) . ?
N7 N8 1.404(5) . ?
C1 C2 1.372(6) . ?
C2 C3 1.378(7) . ?
C3 C4 1.388(7) . ?
C4 C5 1.378(6) . ?
C5 C6 1.503(6) . ?
C8 C9 1.492(6) . ?
C10 C11 1.484(6) . ?
C13 C14 1.489(7) . ?
C14 C15 1.398(7) . ?
C15 C16 1.370(9) . ?
C16 C17 1.375(9) . ?
C17 C18 1.386(7) . ?
N9 C41 1.346(5) . ?
N9 C45 1.364(5) . ?
N10 C46 1.492(6) . ?
N10 C48 1.506(6) . ?
N11 C49 1.316(5) . ?
N11 N12 1.376(5) . ?
N12 C50 1.321(5) . ?
N13 C53 1.473(6) . ?
N13 C51 1.474(6) . ?
N14 C58 1.338(5) . ?
N14 C54 1.344(5) . ?
N15 C50 1.350(5) . ?
N15 C49 1.359(5) . ?
N15 N16 1.406(5) . ?
C41 C42 1.362(7) . ?
C42 C43 1.393(8) . ?
C43 C44 1.359(8) . ?
C44 C45 1.356(7) . ?
C45 C46 1.503(6) . ?
C48 C49 1.480(6) . ?
C50 C51 1.488(6) . ?
C53 C54 1.514(6) . ?
C54 C55 1.399(7) . ?
C55 C56 1.375(7) . ?
C56 C57 1.372(8) . ?
C57 C58 1.369(7) . ?
B1 F13 1.328(7) . ?
B1 F14 1.359(7) . ?
B1 F11 1.398(7) . ?
B1 F12 1.423(7) . ?
B2 F24 1.349(6) . ?
B2 F23 1.358(7) . ?
B2 F22 1.365(6) . ?
B2 F21 1.383(7) . ?
B3 F32 1.348(7) . ?
B3 F34 1.353(7) . ?
B3 F31 1.398(7) . ?
B3 F33 1.422(7) . ?
B4 F43 1.338(7) . ?
B4 F41 1.370(6) . ?
B4 F42 1.396(6) . ?
B4 F44 1.396(6) . ?
O100 C100 1.200(12) . ?
N100 C101 1.234(11) . ?
N100 C100 1.320(13) . ?
N100 C102 1.423(14) . ?
O200 C200 1.280(16) . ?
